data_4306181
loop_
_publ_author_name
'Brian J. Fox'
'Queena Y. Sun'
'Antonio G. DiPasquale'
'Alexander R. Fox'
'Arnold L. Rheingold'
'Joshua S. Figueroa'

_publ_section_title
;
Solution Behavior and Structural Properties of Cu(I) Complexes
Featuringm-Terphenyl Isocyanides
;
_journal_name_full 'Inorganic Chemistry'
_journal_page_first 9010
_journal_page_last 9020
_journal_paper_doi 10.1021/ic8010986
_journal_volume 47
_journal_year 2008
_chemical_formula_sum 'C62 H74 Br2 Cu2 N2 O3'
_chemical_formula_weight 1182.13
_chemical_name_common (Br)2[(THF)Cu(CNArMes2)]2
_chemical_name_systematic
;
 ?
;
_space_group.centring_type P

_space_group_IT_number 14
_space_group.IT_number 14

_symmetry_cell_setting monoclinic
_symmetry_space_group_name_Hall '-P 2yn'
_symmetry_space_group_name_H-M 'P 1 21/n 1'
_atom_sites_solution_hydrogens geom
_atom_sites_solution_primary direct
_atom_sites_solution_secondary difmap
_audit_creation_method SHELXL-97
_cell_angle_alpha 90.00
_cell_angle_beta 95.2910(10)
_cell_angle_gamma 90.00
_cell_formula_units_Z 2
_cell_length_a 8.2999(6)
_cell_length_b 11.6485(9)
_cell_length_c 29.157(2)
_cell_measurement_reflns_used 23670
_cell_measurement_temperature 100(2)
_cell_measurement_theta_max 26.37
_cell_measurement_theta_min 1.40
_cell_volume 2806.9(4)
_computing_cell_refinement 'Bruker SMART'
_computing_data_collection 'Bruker SMART'
_computing_data_reduction 'Bruker SAINT'
_computing_molecular_graphics ORTEP-32
_computing_publication_material WinGX
_computing_structure_refinement SHELXL-97
_computing_structure_solution SHELXS-97
_diffrn_ambient_temperature 100(2)
_diffrn_measured_fraction_theta_full 1.000
_diffrn_measured_fraction_theta_max 1.000
_diffrn_measurement_device_type 'CCD Detector'
_diffrn_measurement_method 'phi and omega scans'
_diffrn_radiation_monochromator graphite
_diffrn_radiation_source 'fine-focus sealed tube'
_diffrn_radiation_type MoK\a
_diffrn_radiation_wavelength 0.71073
_diffrn_reflns_av_R_equivalents 0.0549
_diffrn_reflns_av_sigmaI/netI 0.0515
_diffrn_reflns_limit_h_max 10
_diffrn_reflns_limit_h_min -10
_diffrn_reflns_limit_k_max 14
_diffrn_reflns_limit_k_min -14
_diffrn_reflns_limit_l_max 35
_diffrn_reflns_limit_l_min -36
_diffrn_reflns_number 23670
_diffrn_reflns_theta_full 25.00
_diffrn_reflns_theta_max 26.37
_diffrn_reflns_theta_min 1.40
_exptl_absorpt_coefficient_mu 2.227
_exptl_absorpt_correction_T_max 0.8080
_exptl_absorpt_correction_T_min 0.7312
_exptl_absorpt_correction_type multi-scan
_exptl_absorpt_process_details SADABS
_exptl_crystal_colour orange
_exptl_crystal_density_diffrn 1.399
_exptl_crystal_density_method 'not measured'
_exptl_crystal_description block
_exptl_crystal_F_000 1224
_exptl_crystal_size_max 0.15
_exptl_crystal_size_mid 0.12
_exptl_crystal_size_min 0.10
_platon_squeeze_details
;
 2 THF molecules squeezed
;
_refine_diff_density_max 0.578
_refine_diff_density_min -0.549
_refine_diff_density_rms 0.089
_refine_ls_extinction_method none
_refine_ls_goodness_of_fit_ref 1.018
_refine_ls_hydrogen_treatment constr
_refine_ls_matrix_type full
_refine_ls_number_parameters 298
_refine_ls_number_reflns 5748
_refine_ls_number_restraints 0
_refine_ls_restrained_S_all 1.018
_refine_ls_R_factor_all 0.0592
_refine_ls_R_factor_gt 0.0420
_refine_ls_shift/su_max 0.000
_refine_ls_shift/su_mean 0.000
_refine_ls_structure_factor_coef Fsqd
_refine_ls_weighting_details 'calc w=1/[\s^2^(Fo^2^)+(0.0621P)^2^+0.0000P] where P=(Fo^2^+2Fc^2^)/3'
_refine_ls_weighting_scheme calc
_refine_ls_wR_factor_gt 0.1025
_refine_ls_wR_factor_ref 0.1103
_reflns_number_gt 4374
_reflns_number_total 5748
_reflns_threshold_expression >2sigma(I)
_cod_data_source_file ic8010986_si_002_4.cif
_cod_data_source_block jfig09
_cod_depositor_comments
;
The following automatic conversions were performed:
'_symmetry_cell_setting' value 'Monoclinic' changed to 'monoclinic'
according to '/home/saulius/struct/CIF-dictionaries/cif_core.dic'
dictionary named 'cif_core.dic' version 2.4.1 from 2010-06-29.

Automatic conversion script
Id: cif_fix_enum 1527 2010-12-29 10:47:43Z saulius 

The following automatic conversions were performed:

'_space_group.centring_type' value 'primitive' was replaced with the
value 'P' as specified in the replacement file
'/home/antanas/src/cod-tools/trunk/data/replacement-values/replacement_values.lst'.

Automatic conversion script
Id: cif_fix_values 5642 2017-10-24 12:04:52Z antanas 
;
_cod_original_cell_volume 2807.0(4)
_cod_database_code 4306181

loop_
_symmetry_equiv_pos_as_xyz
'x, y, z'
'-x+1/2, y+1/2, -z+1/2'
'-x, -y, -z'
'x-1/2, -y-1/2, z-1/2'

loop_
_atom_site_label
_atom_site_type_symbol
_atom_site_fract_x
_atom_site_fract_y
_atom_site_fract_z
_atom_site_U_iso_or_equiv
_atom_site_adp_type
_atom_site_occupancy
_atom_site_symmetry_multiplicity
_atom_site_calc_flag
_atom_site_refinement_flags
_atom_site_disorder_assembly
_atom_site_disorder_group
C1 C 0.4272(4) 1.5921(3) 0.10114(11) 0.0210(7) Uani 1 1 d . . .
C2 C 0.3399(4) 1.6041(3) 0.18274(10) 0.0192(7) Uani 1 1 d . . .
C3 C 0.2339(4) 1.5168(3) 0.19460(10) 0.0201(7) Uani 1 1 d . . .
C4 C 0.1825(4) 1.5216(3) 0.23885(11) 0.0219(7) Uani 1 1 d . . .
H4A H 0.1106 1.4648 0.2484 0.026 Uiso 1 1 calc R . .
C5 C 0.2358(4) 1.6090(3) 0.26916(12) 0.0261(7) Uani 1 1 d . . .
H5A H 0.1982 1.6120 0.2989 0.031 Uiso 1 1 calc R . .
C6 C 0.3434(4) 1.6919(3) 0.25630(11) 0.0228(7) Uani 1 1 d . . .
H6A H 0.3810 1.7495 0.2777 0.027 Uiso 1 1 calc R . .
C7 C 0.3967(4) 1.6917(3) 0.21246(11) 0.0209(7) Uani 1 1 d . . .
C8 C 0.5142(4) 1.7786(3) 0.19786(11) 0.0207(7) Uani 1 1 d . . .
C9 C 0.4628(4) 1.8659(3) 0.16703(11) 0.0227(7) Uani 1 1 d . . .
C10 C 0.5760(4) 1.9457(3) 0.15370(11) 0.0257(7) Uani 1 1 d . . .
H10A H 0.5407 2.0059 0.1332 0.031 Uiso 1 1 calc R . .
C11 C 0.7377(4) 1.9389(3) 0.16964(12) 0.0271(8) Uani 1 1 d . . .
C12 C 0.7869(4) 1.8526(3) 0.20035(12) 0.0265(7) Uani 1 1 d . . .
H12A H 0.8976 1.8481 0.2118 0.032 Uiso 1 1 calc R . .
C13 C 0.6777(4) 1.7716(3) 0.21512(11) 0.0239(7) Uani 1 1 d . . .
C14 C 0.2885(4) 1.8759(3) 0.14764(12) 0.0283(8) Uani 1 1 d . . .
H14A H 0.2767 1.9415 0.1265 0.042 Uiso 1 1 calc R . .
H14B H 0.2199 1.8874 0.1728 0.042 Uiso 1 1 calc R . .
H14C H 0.2559 1.8054 0.1309 0.042 Uiso 1 1 calc R . .
C15 C 0.8597(4) 2.0209(3) 0.15249(12) 0.0353(9) Uani 1 1 d . . .
H15A H 0.8039 2.0764 0.1313 0.053 Uiso 1 1 calc R . .
H15B H 0.9387 1.9778 0.1364 0.053 Uiso 1 1 calc R . .
H15C H 0.9156 2.0618 0.1787 0.053 Uiso 1 1 calc R . .
C16 C 0.7368(4) 1.6797(3) 0.24894(12) 0.0306(8) Uani 1 1 d . . .
H16A H 0.8531 1.6893 0.2572 0.046 Uiso 1 1 calc R . .
H16B H 0.7163 1.6040 0.2349 0.046 Uiso 1 1 calc R . .
H16C H 0.6793 1.6861 0.2767 0.046 Uiso 1 1 calc R . .
C17 C 0.1804(4) 1.4246(3) 0.16118(10) 0.0189(6) Uani 1 1 d . . .
C18 C 0.0177(4) 1.4182(3) 0.14349(11) 0.0229(7) Uani 1 1 d . . .
C19 C -0.0294(4) 1.3339(3) 0.11084(11) 0.0260(8) Uani 1 1 d . . .
H19A H -0.1394 1.3300 0.0986 0.031 Uiso 1 1 calc R . .
C20 C 0.0811(4) 1.2554(3) 0.09590(11) 0.0249(7) Uani 1 1 d . . .
C21 C 0.2406(4) 1.2616(3) 0.11468(11) 0.0234(7) Uani 1 1 d . . .
H21A H 0.3164 1.2077 0.1050 0.028 Uiso 1 1 calc R . .
C22 C 0.2935(4) 1.3440(3) 0.14718(11) 0.0216(7) Uani 1 1 d . . .
C23 C -0.1089(4) 1.5004(3) 0.15798(12) 0.0297(8) Uani 1 1 d . . .
H23A H -0.0586 1.5545 0.1807 0.045 Uiso 1 1 calc R . .
H23B H -0.1939 1.4572 0.1716 0.045 Uiso 1 1 calc R . .
H23C H -0.1562 1.5428 0.1310 0.045 Uiso 1 1 calc R . .
C24 C 0.0310(5) 1.1672(3) 0.05947(12) 0.0348(9) Uani 1 1 d . . .
H24A H -0.0855 1.1737 0.0506 0.052 Uiso 1 1 calc R . .
H24B H 0.0555 1.0901 0.0717 0.052 Uiso 1 1 calc R . .
H24C H 0.0904 1.1804 0.0324 0.052 Uiso 1 1 calc R . .
C25 C 0.4688(4) 1.3434(3) 0.16625(12) 0.0274(8) Uani 1 1 d . . .
H25A H 0.5263 1.2820 0.1515 0.041 Uiso 1 1 calc R . .
H25B H 0.4759 1.3303 0.1996 0.041 Uiso 1 1 calc R . .
H25C H 0.5182 1.4176 0.1600 0.041 Uiso 1 1 calc R . .
C31 C 0.8800(4) 1.5889(3) 0.02837(14) 0.0339(9) Uani 1 1 d . . .
H31A H 0.8541 1.6105 -0.0043 0.041 Uiso 1 1 calc R . .
H31B H 0.8991 1.5050 0.0304 0.041 Uiso 1 1 calc R . .
C32 C 1.0271(4) 1.6560(4) 0.05008(15) 0.0458(11) Uani 1 1 d . . .
H32A H 1.0880 1.6104 0.0745 0.055 Uiso 1 1 calc R . .
H32B H 1.1006 1.6769 0.0266 0.055 Uiso 1 1 calc R . .
C33 C 0.9536(5) 1.7629(4) 0.07012(14) 0.0466(11) Uani 1 1 d . . .
H33A H 0.9876 1.7701 0.1034 0.056 Uiso 1 1 calc R . .
H33B H 0.9865 1.8330 0.0542 0.056 Uiso 1 1 calc R . .
C34 C 0.7713(4) 1.7441(3) 0.06182(14) 0.0373(9) Uani 1 1 d . . .
H34A H 0.7160 1.7709 0.0885 0.045 Uiso 1 1 calc R . .
H34B H 0.7261 1.7856 0.0339 0.045 Uiso 1 1 calc R . .
N1 N 0.3898(3) 1.6019(2) 0.13811(9) 0.0197(6) Uani 1 1 d . . .
O1 O 0.7525(3) 1.62285(19) 0.05586(8) 0.0266(5) Uani 1 1 d . . .
Cu1 Cu 0.50450(5) 1.55924(3) 0.045134(13) 0.02230(12) Uani 1 1 d . . .
Br1 Br 0.56545(4) 1.35616(3) 0.030279(11) 0.02586(11) Uani 1 1 d . . .

loop_
_atom_site_aniso_label
_atom_site_aniso_U_11
_atom_site_aniso_U_22
_atom_site_aniso_U_33
_atom_site_aniso_U_23
_atom_site_aniso_U_13
_atom_site_aniso_U_12
C1 0.0149(15) 0.0254(17) 0.0228(17) -0.0001(13) 0.0021(13) -0.0020(13)
C2 0.0165(16) 0.0248(17) 0.0167(16) -0.0004(13) 0.0044(12) 0.0021(13)
C3 0.0137(15) 0.0252(17) 0.0213(16) 0.0026(13) 0.0011(12) 0.0006(13)
C4 0.0180(16) 0.0263(17) 0.0219(17) 0.0024(13) 0.0050(13) -0.0018(13)
C5 0.0287(19) 0.0309(18) 0.0197(17) -0.0007(14) 0.0080(14) 0.0024(15)
C6 0.0219(17) 0.0263(17) 0.0200(17) -0.0025(13) 0.0008(13) 0.0019(14)
C7 0.0165(15) 0.0252(17) 0.0211(17) -0.0010(13) 0.0027(13) 0.0021(13)
C8 0.0164(15) 0.0242(17) 0.0220(17) -0.0057(13) 0.0047(13) -0.0016(13)
C9 0.0211(17) 0.0295(18) 0.0178(16) -0.0039(13) 0.0034(13) -0.0029(14)
C10 0.0310(19) 0.0271(18) 0.0195(17) -0.0010(13) 0.0050(14) -0.0020(14)
C11 0.0295(19) 0.0289(19) 0.0244(18) -0.0088(14) 0.0100(15) -0.0072(15)
C12 0.0177(16) 0.036(2) 0.0262(18) -0.0069(15) 0.0034(14) -0.0065(14)
C13 0.0223(17) 0.0282(18) 0.0216(17) -0.0049(14) 0.0037(14) -0.0028(14)
C14 0.0244(18) 0.032(2) 0.0281(19) 0.0017(15) -0.0001(14) 0.0019(15)
C15 0.036(2) 0.039(2) 0.033(2) -0.0036(16) 0.0103(17) -0.0167(17)
C16 0.0213(18) 0.039(2) 0.031(2) 0.0026(16) -0.0017(15) 0.0015(15)
C17 0.0171(15) 0.0221(16) 0.0179(16) 0.0048(12) 0.0039(12) -0.0056(12)
C18 0.0206(17) 0.0252(17) 0.0232(17) 0.0037(13) 0.0036(13) -0.0051(13)
C19 0.0185(16) 0.038(2) 0.0213(17) 0.0055(14) -0.0014(13) -0.0103(14)
C20 0.0274(18) 0.0271(18) 0.0206(17) 0.0023(14) 0.0049(14) -0.0084(14)
C21 0.0263(17) 0.0237(17) 0.0211(16) -0.0012(13) 0.0065(14) -0.0009(14)
C22 0.0251(17) 0.0215(17) 0.0187(16) 0.0059(13) 0.0053(13) 0.0006(13)
C23 0.0247(18) 0.0312(19) 0.033(2) 0.0041(16) 0.0029(15) -0.0012(15)
C24 0.039(2) 0.037(2) 0.0278(19) -0.0028(16) 0.0017(16) -0.0159(17)
C25 0.0200(17) 0.0302(19) 0.0319(19) -0.0005(15) 0.0024(14) -0.0002(14)
C31 0.0191(18) 0.034(2) 0.051(2) 0.0067(17) 0.0155(17) 0.0058(15)
C32 0.0173(19) 0.061(3) 0.059(3) 0.020(2) 0.0054(18) -0.0057(18)
C33 0.034(2) 0.070(3) 0.035(2) -0.004(2) 0.0018(18) -0.025(2)
C34 0.0286(19) 0.039(2) 0.045(2) -0.0141(18) 0.0092(17) -0.0084(17)
N1 0.0156(13) 0.0226(14) 0.0210(15) -0.0002(11) 0.0019(11) -0.0040(11)
O1 0.0161(12) 0.0340(14) 0.0300(13) -0.0020(10) 0.0038(10) -0.0014(10)
Cu1 0.0188(2) 0.0301(2) 0.0185(2) -0.00234(16) 0.00431(16) -0.00119(16)
Br1 0.02907(19) 0.02569(19) 0.02230(18) 0.00105(13) -0.00037(13) 0.00219(14)

loop_
_atom_type_symbol
_atom_type_description
_atom_type_scat_dispersion_real
_atom_type_scat_dispersion_imag
_atom_type_scat_source
C C 0.0033 0.0016 'International Tables Vol C Tables 4.2.6.8 and 6.1.1.4'
H H 0.0000 0.0000 'International Tables Vol C Tables 4.2.6.8 and 6.1.1.4'
N N 0.0061 0.0033 'International Tables Vol C Tables 4.2.6.8 and 6.1.1.4'
O O 0.0106 0.0060 'International Tables Vol C Tables 4.2.6.8 and 6.1.1.4'
Cu Cu 0.3201 1.2651 'International Tables Vol C Tables 4.2.6.8 and 6.1.1.4'
Br Br -0.2901 2.4595 'International Tables Vol C Tables 4.2.6.8 and 6.1.1.4'

loop_
_geom_angle_atom_site_label_1
_geom_angle_atom_site_label_2
_geom_angle_atom_site_label_3
_geom_angle
_geom_angle_site_symmetry_1
_geom_angle_site_symmetry_3
_geom_angle_publ_flag
N1 C1 Cu1 171.9(3) . . ?
C7 C2 N1 118.6(3) . . ?
C7 C2 C3 124.0(3) . . ?
N1 C2 C3 117.3(3) . . ?
C4 C3 C2 116.6(3) . . ?
C4 C3 C17 122.4(3) . . ?
C2 C3 C17 121.0(3) . . ?
C5 C4 C3 120.6(3) . . ?
C5 C4 H4A 119.7 . . ?
C3 C4 H4A 119.7 . . ?
C6 C5 C4 120.7(3) . . ?
C6 C5 H5A 119.6 . . ?
C4 C5 H5A 119.6 . . ?
C5 C6 C7 120.9(3) . . ?
C5 C6 H6A 119.6 . . ?
C7 C6 H6A 119.6 . . ?
C6 C7 C2 117.1(3) . . ?
C6 C7 C8 122.1(3) . . ?
C2 C7 C8 120.8(3) . . ?
C9 C8 C13 120.0(3) . . ?
C9 C8 C7 120.5(3) . . ?
C13 C8 C7 119.5(3) . . ?
C8 C9 C10 119.2(3) . . ?
C8 C9 C14 121.5(3) . . ?
C10 C9 C14 119.3(3) . . ?
C11 C10 C9 121.6(3) . . ?
C11 C10 H10A 119.2 . . ?
C9 C10 H10A 119.2 . . ?
C10 C11 C12 118.6(3) . . ?
C10 C11 C15 120.8(3) . . ?
C12 C11 C15 120.5(3) . . ?
C11 C12 C13 121.8(3) . . ?
C11 C12 H12A 119.1 . . ?
C13 C12 H12A 119.1 . . ?
C12 C13 C8 118.7(3) . . ?
C12 C13 C16 119.9(3) . . ?
C8 C13 C16 121.4(3) . . ?
C9 C14 H14A 109.5 . . ?
C9 C14 H14B 109.5 . . ?
H14A C14 H14B 109.5 . . ?
C9 C14 H14C 109.5 . . ?
H14A C14 H14C 109.5 . . ?
H14B C14 H14C 109.5 . . ?
C11 C15 H15A 109.5 . . ?
C11 C15 H15B 109.5 . . ?
H15A C15 H15B 109.5 . . ?
C11 C15 H15C 109.5 . . ?
H15A C15 H15C 109.5 . . ?
H15B C15 H15C 109.5 . . ?
C13 C16 H16A 109.5 . . ?
C13 C16 H16B 109.5 . . ?
H16A C16 H16B 109.5 . . ?
C13 C16 H16C 109.5 . . ?
H16A C16 H16C 109.5 . . ?
H16B C16 H16C 109.5 . . ?
C18 C17 C22 120.0(3) . . ?
C18 C17 C3 119.9(3) . . ?
C22 C17 C3 120.1(3) . . ?
C19 C18 C17 119.2(3) . . ?
C19 C18 C23 118.5(3) . . ?
C17 C18 C23 122.3(3) . . ?
C20 C19 C18 121.5(3) . . ?
C20 C19 H19A 119.2 . . ?
C18 C19 H19A 119.2 . . ?
C21 C20 C19 118.3(3) . . ?
C21 C20 C24 120.3(3) . . ?
C19 C20 C24 121.4(3) . . ?
C20 C21 C22 122.3(3) . . ?
C20 C21 H21A 118.8 . . ?
C22 C21 H21A 118.8 . . ?
C21 C22 C17 118.6(3) . . ?
C21 C22 C25 118.7(3) . . ?
C17 C22 C25 122.7(3) . . ?
C18 C23 H23A 109.5 . . ?
C18 C23 H23B 109.5 . . ?
H23A C23 H23B 109.5 . . ?
C18 C23 H23C 109.5 . . ?
H23A C23 H23C 109.5 . . ?
H23B C23 H23C 109.5 . . ?
C20 C24 H24A 109.5 . . ?
C20 C24 H24B 109.5 . . ?
H24A C24 H24B 109.5 . . ?
C20 C24 H24C 109.5 . . ?
H24A C24 H24C 109.5 . . ?
H24B C24 H24C 109.5 . . ?
C22 C25 H25A 109.5 . . ?
C22 C25 H25B 109.5 . . ?
H25A C25 H25B 109.5 . . ?
C22 C25 H25C 109.5 . . ?
H25A C25 H25C 109.5 . . ?
H25B C25 H25C 109.5 . . ?
O1 C31 C32 103.2(3) . . ?
O1 C31 H31A 111.1 . . ?
C32 C31 H31A 111.1 . . ?
O1 C31 H31B 111.1 . . ?
C32 C31 H31B 111.1 . . ?
H31A C31 H31B 109.1 . . ?
C33 C32 C31 104.0(3) . . ?
C33 C32 H32A 110.9 . . ?
C31 C32 H32A 110.9 . . ?
C33 C32 H32B 110.9 . . ?
C31 C32 H32B 110.9 . . ?
H32A C32 H32B 109.0 . . ?
C34 C33 C32 104.3(3) . . ?
C34 C33 H33A 110.9 . . ?
C32 C33 H33A 110.9 . . ?
C34 C33 H33B 110.9 . . ?
C32 C33 H33B 110.9 . . ?
H33A C33 H33B 108.9 . . ?
O1 C34 C33 104.9(3) . . ?
O1 C34 H34A 110.8 . . ?
C33 C34 H34A 110.8 . . ?
O1 C34 H34B 110.8 . . ?
C33 C34 H34B 110.8 . . ?
H34A C34 H34B 108.8 . . ?
C1 N1 C2 175.2(3) . . ?
C34 O1 C31 105.2(2) . . ?
C34 O1 Cu1 116.34(19) . . ?
C31 O1 Cu1 123.9(2) . . ?
C1 Cu1 O1 101.68(11) . . ?
C1 Cu1 Br1 129.91(10) . 3_685 ?
O1 Cu1 Br1 97.78(6) . 3_685 ?
C1 Cu1 Br1 116.58(10) . . ?
O1 Cu1 Br1 98.33(6) . . ?
Br1 Cu1 Br1 105.417(17) 3_685 . ?
C1 Cu1 Cu1 153.85(10) . 3_685 ?
O1 Cu1 Cu1 103.37(6) . 3_685 ?
Br1 Cu1 Cu1 53.248(15) 3_685 3_685 ?
Br1 Cu1 Cu1 52.169(14) . 3_685 ?
Cu1 Br1 Cu1 74.583(17) 3_685 . ?

loop_
_geom_bond_atom_site_label_1
_geom_bond_atom_site_label_2
_geom_bond_distance
_geom_bond_site_symmetry_2
_geom_bond_publ_flag
C1 N1 1.155(4) . ?
C1 Cu1 1.849(3) . ?
C2 C7 1.392(4) . ?
C2 N1 1.402(4) . ?
C2 C3 1.409(4) . ?
C3 C4 1.397(4) . ?
C3 C17 1.489(4) . ?
C4 C5 1.393(5) . ?
C4 H4A 0.9500 . ?
C5 C6 1.390(4) . ?
C5 H5A 0.9500 . ?
C6 C7 1.391(4) . ?
C6 H6A 0.9500 . ?
C7 C8 1.496(4) . ?
C8 C9 1.398(4) . ?
C8 C13 1.405(4) . ?
C9 C10 1.401(4) . ?
C9 C14 1.508(5) . ?
C10 C11 1.381(5) . ?
C10 H10A 0.9500 . ?
C11 C12 1.382(5) . ?
C11 C15 1.511(4) . ?
C12 C13 1.403(4) . ?
C12 H12A 0.9500 . ?
C13 C16 1.506(5) . ?
C14 H14A 0.9800 . ?
C14 H14B 0.9800 . ?
C14 H14C 0.9800 . ?
C15 H15A 0.9800 . ?
C15 H15B 0.9800 . ?
C15 H15C 0.9800 . ?
C16 H16A 0.9800 . ?
C16 H16B 0.9800 . ?
C16 H16C 0.9800 . ?
C17 C18 1.402(4) . ?
C17 C22 1.415(4) . ?
C18 C19 1.398(5) . ?
C18 C23 1.510(5) . ?
C19 C20 1.393(5) . ?
C19 H19A 0.9500 . ?
C20 C21 1.387(4) . ?
C20 C24 1.508(5) . ?
C21 C22 1.391(4) . ?
C21 H21A 0.9500 . ?
C22 C25 1.509(5) . ?
C23 H23A 0.9800 . ?
C23 H23B 0.9800 . ?
C23 H23C 0.9800 . ?
C24 H24A 0.9800 . ?
C24 H24B 0.9800 . ?
C24 H24C 0.9800 . ?
C25 H25A 0.9800 . ?
C25 H25B 0.9800 . ?
C25 H25C 0.9800 . ?
C31 O1 1.441(4) . ?
C31 C32 1.536(5) . ?
C31 H31A 0.9900 . ?
C31 H31B 0.9900 . ?
C32 C33 1.526(6) . ?
C32 H32A 0.9900 . ?
C32 H32B 0.9900 . ?
C33 C34 1.526(5) . ?
C33 H33A 0.9900 . ?
C33 H33B 0.9900 . ?
C34 O1 1.429(4) . ?
C34 H34A 0.9900 . ?
C34 H34B 0.9900 . ?
O1 Cu1 2.183(2) . ?
Cu1 Br1 2.4306(5) 3_685 ?
Cu1 Br1 2.4657(5) . ?
Cu1 Cu1 2.9667(8) 3_685 ?
Br1 Cu1 2.4306(5) 3_685 ?

loop_
_platon_squeeze_void_nr
_platon_squeeze_void_average_x
_platon_squeeze_void_average_y
_platon_squeeze_void_average_z
_platon_squeeze_void_volume
_platon_squeeze_void_count_electrons
1 0.000 0.500 0.500 137.5 39.9
2 0.500 0.000 0.000 137.5 39.9
